data_4509102
loop_
_publ_author_name
'Xu, Hai-Bing'
'Zhang, Li-Yi'
'Chen, Xiao-Ming'
'Li, Xiu-Ling'
'Chen, Zhong-Ning'

_publ_section_title
;
 Modulation of Pt \\rightarrow Ln Energy Transfer in PtLn2(Ln = Nd, Er,
 Yb) Complexes with
 2,2&#x2032;-Bipyridyl/2,2&#x2032;:6&#x2032;2&#x2032;&#x2032;-Terpyridyl
 Ethynyl Ligands
;
_journal_issue 1
_journal_name_full 'Crystal Growth &amp; Design'
_journal_page_first 569
_journal_paper_doi 10.1021/cg800866r
_journal_volume 9
_journal_year 2009
_chemical_formula_sum 'C44 H42 Cl4 N6 O0 Pt'
_chemical_formula_weight 991.73
_chemical_name_systematic
; 
 ? 
;
_space_group_IT_number 2
_symmetry_cell_setting triclinic
_symmetry_space_group_name_Hall '-P 1'
_symmetry_space_group_name_H-M 'P -1'
_atom_sites_solution_hydrogens geom
_atom_sites_solution_primary direct
_atom_sites_solution_secondary difmap
_audit_creation_method SHELXL-97
_cell_angle_alpha 113.939(9)
_cell_angle_beta 94.527(18)
_cell_angle_gamma 98.467(13)
_cell_formula_units_Z 2
_cell_length_a 9.765(3)
_cell_length_b 14.167(5)
_cell_length_c 17.435(7)
_cell_measurement_reflns_used 5329
_cell_measurement_temperature 293(2)
_cell_measurement_theta_max 27.4835
_cell_measurement_theta_min 2.3988
_cell_volume 2154.7(13)
_computing_cell_refinement 'Bruker XSCANS'
_computing_data_collection 'Bruker XSCANS'
_computing_data_reduction 'Bruker SHELXTL'
_computing_molecular_graphics 'Bruker SHELXTL'
_computing_publication_material 'Bruker SHELXTL'
_computing_structure_refinement 'SHELXL-97 (Sheldrick, 1997)'
_computing_structure_solution 'SHELXS-97 (Sheldrick, 1990)'
_diffrn_ambient_temperature 293(2)
_diffrn_measured_fraction_theta_full 0.987
_diffrn_measured_fraction_theta_max 0.987
_diffrn_measurement_device_type 'RIGAKU MERCURY CCD/AFC'
_diffrn_measurement_method '\w scans'
_diffrn_radiation_monochromator graphite
_diffrn_radiation_source 'Rotating Anode'
_diffrn_radiation_type MoK\a
_diffrn_radiation_wavelength 0.71073
_diffrn_reflns_av_R_equivalents 0.0371
_diffrn_reflns_av_sigmaI/netI 0.0599
_diffrn_reflns_limit_h_max 11
_diffrn_reflns_limit_h_min -11
_diffrn_reflns_limit_k_max 13
_diffrn_reflns_limit_k_min -16
_diffrn_reflns_limit_l_max 20
_diffrn_reflns_limit_l_min -20
_diffrn_reflns_number 13512
_diffrn_reflns_theta_full 25.00
_diffrn_reflns_theta_max 25.00
_diffrn_reflns_theta_min 2.40
_exptl_absorpt_coefficient_mu 3.542
_exptl_absorpt_correction_T_max 1
_exptl_absorpt_correction_T_min 0.5531
_exptl_absorpt_correction_type multi-scan
_exptl_crystal_colour Yellow
_exptl_crystal_density_diffrn 1.529
_exptl_crystal_density_method 'not measured'
_exptl_crystal_description Prism
_exptl_crystal_F_000 988
_exptl_crystal_size_max 0.40
_exptl_crystal_size_mid 0.30
_exptl_crystal_size_min 0.30
_refine_diff_density_max 4.701
_refine_diff_density_min -1.912
_refine_diff_density_rms 0.212
_refine_ls_extinction_method none
_refine_ls_goodness_of_fit_ref 1.183
_refine_ls_hydrogen_treatment constr
_refine_ls_matrix_type full
_refine_ls_number_parameters 493
_refine_ls_number_reflns 7486
_refine_ls_number_restraints 5
_refine_ls_restrained_S_all 1.182
_refine_ls_R_factor_all 0.1015
_refine_ls_R_factor_gt 0.0953
_refine_ls_shift/su_max 0.001
_refine_ls_shift/su_mean 0.000
_refine_ls_structure_factor_coef Fsqd
_refine_ls_weighting_details 'calc w=1/[\s^2^(Fo^2^)+(0.0767P)^2^+59.7993P] where P=(Fo^2^+2Fc^2^)/3'
_refine_ls_weighting_scheme calc
_refine_ls_wR_factor_gt 0.2667
_refine_ls_wR_factor_ref 0.2694
_reflns_number_gt 6615
_reflns_number_total 7486
_reflns_threshold_expression >2sigma(I)
_cod_data_source_file cg800866rsup1.cif
_cod_data_source_block compound_1
_cod_depositor_comments
;
The following automatic conversions were performed:

'_symmetry_cell_setting' value 'Triclinic' changed to 'triclinic'
according to /home/saulius/struct/CIF-dictionaries/cif_core.dic
dictionary named 'cif_core.dic' version 2.4.2 from
2011-04-26.

'_exptl_absorpt_correction_type' value 'Multi-scan'
changed to 'multi-scan' according to
/home/saulius/struct/CIF-dictionaries/cif_core.dic dictionary named
'cif_core.dic' version 2.4.2 from 2011-04-26.

Automatic conversion script
Id: cif_fix_values 1891 2012-01-12 08:04:46Z andrius 
;
_cod_original_cell_volume 2154.7(14)
_cod_original_sg_symbol_H-M P-1
_cod_database_code 4509102

loop_
_symmetry_equiv_pos_as_xyz
'x, y, z'
'-x, -y, -z'

loop_
_atom_site_label
_atom_site_type_symbol
_atom_site_fract_x
_atom_site_fract_y
_atom_site_fract_z
_atom_site_U_iso_or_equiv
_atom_site_adp_type
_atom_site_occupancy
_atom_site_symmetry_multiplicity
_atom_site_calc_flag
_atom_site_refinement_flags
_atom_site_disorder_assembly
_atom_site_disorder_group
Pt Pt 1.07030(7) 0.42087(5) 0.36256(4) 0.0469(2) Uani 1 1 d . . .
N1 N 1.0997(15) 0.5778(11) 0.4477(9) 0.054(3) Uani 1 1 d . . .
N2 N 0.9360(15) 0.4763(11) 0.3023(8) 0.052(3) Uani 1 1 d . . .
N3 N 1.4622(19) 0.1922(13) 0.5455(12) 0.076(5) Uani 1 1 d . . .
N4 N 1.7624(18) 0.2972(13) 0.7087(10) 0.068(4) Uani 1 1 d . . .
N5 N 1.025(2) -0.0893(14) 0.1006(10) 0.074(5) Uani 1 1 d . . .
N6 N 0.983(3) -0.2996(17) -0.0105(14) 0.105(7) Uani 1 1 d . . .
C1 C 1.205(2) 0.3795(14) 0.4261(12) 0.059(5) Uani 1 1 d . . .
C2 C 1.291(2) 0.3586(16) 0.4668(13) 0.063(5) Uani 1 1 d . . .
C3 C 1.0300(19) 0.2758(14) 0.2733(12) 0.057(4) Uani 1 1 d . . .
C4 C 1.002(2) 0.1893(15) 0.2178(12) 0.062(5) Uani 1 1 d . . .
C12 C 1.5661(18) 0.2630(15) 0.6016(12) 0.056(4) Uani 1 1 d . . .
C13 C 1.5924(18) 0.3667(14) 0.6138(11) 0.054(4) Uani 1 1 d . . .
H13A H 1.6699 0.4141 0.6512 0.065 Uiso 1 1 calc R . .
C14 C 1.500(2) 0.3986(15) 0.5687(12) 0.063(5) Uani 1 1 d . . .
H14A H 1.5151 0.4685 0.5768 0.076 Uiso 1 1 calc R . .
C15 C 1.388(2) 0.3284(15) 0.5128(12) 0.059(4) Uani 1 1 d . . .
C16 C 1.379(2) 0.2260(17) 0.5036(15) 0.082(7) Uani 1 1 d . . .
H16A H 1.3056 0.1758 0.4638 0.098 Uiso 1 1 calc R . .
C22 C 1.655(2) 0.2251(14) 0.6511(11) 0.058(4) Uani 1 1 d . . .
C23 C 1.627(2) 0.1194(17) 0.6390(14) 0.076(6) Uani 1 1 d . . .
H23A H 1.5531 0.0706 0.5992 0.091 Uiso 1 1 calc R . .
C24 C 1.713(3) 0.0914(18) 0.6886(16) 0.087(7) Uani 1 1 d . . .
H24A H 1.6982 0.0220 0.6819 0.104 Uiso 1 1 calc R . .
C25 C 1.823(3) 0.1649(19) 0.7489(15) 0.089(7) Uani 1 1 d . . .
H25A H 1.8826 0.1465 0.7825 0.107 Uiso 1 1 calc R . .
C26 C 1.838(3) 0.263(2) 0.7555(16) 0.084(7) Uani 1 1 d . . .
H26A H 1.9084 0.3129 0.7973 0.101 Uiso 1 1 calc R . .
C32 C 0.918(2) -0.1238(14) 0.0370(11) 0.058(4) Uani 1 1 d . . .
C33 C 0.835(2) -0.0570(16) 0.0309(14) 0.082(7) Uani 1 1 d . . .
H33A H 0.7598 -0.0824 -0.0128 0.099 Uiso 1 1 calc R . .
C34 C 0.861(2) 0.0480(15) 0.0879(14) 0.078(7) Uani 1 1 d . . .
H34A H 0.8043 0.0927 0.0823 0.093 Uiso 1 1 calc R . .
C35 C 0.973(2) 0.0857(14) 0.1532(11) 0.058(4) Uani 1 1 d . . .
C36 C 1.051(2) 0.0099(15) 0.1553(12) 0.072(6) Uani 1 1 d . . .
H36A H 1.1271 0.0324 0.1986 0.086 Uiso 1 1 calc R . .
C42 C 0.894(2) -0.2357(14) -0.0226(12) 0.056(4) Uani 1 1 d . . .
C43 C 0.790(3) -0.277(2) -0.0814(16) 0.097(8) Uani 1 1 d . . .
H43A H 0.7266 -0.2352 -0.0826 0.117 Uiso 1 1 calc R . .
C44 C 0.764(3) -0.3711(18) -0.1391(16) 0.091(8) Uani 1 1 d . . .
H44A H 0.6921 -0.3929 -0.1845 0.109 Uiso 1 1 calc R . .
C45 C 0.845(3) -0.439(2) -0.1321(16) 0.096(8) Uani 1 1 d . . .
H45A H 0.8252 -0.5085 -0.1719 0.115 Uiso 1 1 calc R . .
C46 C 0.953(3) -0.4062(16) -0.0690(15) 0.077(6) Uani 1 1 d . . .
H46A H 1.0075 -0.4529 -0.0640 0.092 Uiso 1 1 calc R . .
C52 C 1.0286(17) 0.6367(13) 0.4244(10) 0.049(4) Uani 1 1 d . . .
C53 C 1.0498(19) 0.7445(14) 0.4716(10) 0.054(4) Uani 1 1 d . . .
H53A H 1.0043 0.7847 0.4511 0.065 Uiso 1 1 calc R . .
C54 C 1.1387(17) 0.7943(13) 0.5500(11) 0.052(4) Uani 1 1 d . . .
C55 C 1.2069(19) 0.7287(14) 0.5745(11) 0.059(5) Uani 1 1 d . . .
H55A H 1.2672 0.7570 0.6259 0.070 Uiso 1 1 calc R . .
C56 C 1.1863(19) 0.6254(15) 0.5247(11) 0.057(4) Uani 1 1 d . . .
H56A H 1.2328 0.5838 0.5430 0.068 Uiso 1 1 calc R . .
C57 C 1.159(2) 0.9132(14) 0.6013(11) 0.059(5) Uani 1 1 d . . .
C58 C 1.215(4) 0.9686(19) 0.5497(17) 0.113(10) Uani 1 1 d . . .
H58A H 1.3061 0.9537 0.5378 0.169 Uiso 1 1 calc R . .
H58B H 1.2228 1.0432 0.5809 0.169 Uiso 1 1 calc R . .
H58C H 1.1528 0.9444 0.4972 0.169 Uiso 1 1 calc R . .
C59 C 1.255(3) 0.948(2) 0.6860(14) 0.098(9) Uani 1 1 d . . .
H59A H 1.3470 0.9360 0.6755 0.147 Uiso 1 1 calc R . .
H59B H 1.2177 0.9086 0.7158 0.147 Uiso 1 1 calc R . .
H59C H 1.2594 1.0219 0.7198 0.147 Uiso 1 1 calc R . .
C60 C 1.016(2) 0.9377(16) 0.6243(15) 0.078(6) Uani 1 1 d . . .
H60A H 1.0249 1.0122 0.6569 0.117 Uiso 1 1 calc R . .
H60B H 0.9824 0.9011 0.6570 0.117 Uiso 1 1 calc R . .
H60C H 0.9505 0.9152 0.5732 0.117 Uiso 1 1 calc R . .
C62 C 0.9382(17) 0.5797(14) 0.3415(10) 0.050(4) Uani 1 1 d . . .
C63 C 0.8552(19) 0.6296(15) 0.3058(11) 0.056(4) Uani 1 1 d . . .
H63A H 0.8554 0.7011 0.3350 0.068 Uiso 1 1 calc R . .
C64 C 0.7732(19) 0.5717(14) 0.2270(11) 0.054(4) Uani 1 1 d . . .
C65 C 0.771(2) 0.4666(16) 0.1891(12) 0.065(5) Uani 1 1 d . . .
H65A H 0.7124 0.4248 0.1378 0.079 Uiso 1 1 calc R . .
C66 C 0.856(2) 0.4204(14) 0.2270(11) 0.064(5) Uani 1 1 d . . .
H66A H 0.8569 0.3489 0.1987 0.076 Uiso 1 1 calc R . .
C67 C 0.685(2) 0.6233(17) 0.1823(12) 0.064(5) Uani 1 1 d . . .
C68 C 0.697(4) 0.740(2) 0.2357(19) 0.129(13) Uani 1 1 d . . .
H68A H 0.6648 0.7503 0.2887 0.194 Uiso 1 1 calc R . .
H68B H 0.6400 0.7679 0.2060 0.194 Uiso 1 1 calc R . .
H68C H 0.7926 0.7751 0.2462 0.194 Uiso 1 1 calc R . .
C69 C 0.727(4) 0.601(3) 0.096(2) 0.134(13) Uani 1 1 d . . .
H69A H 0.7176 0.5268 0.0641 0.201 Uiso 1 1 calc R . .
H69B H 0.8229 0.6353 0.1031 0.201 Uiso 1 1 calc R . .
H69C H 0.6678 0.6282 0.0667 0.201 Uiso 1 1 calc R . .
C70 C 0.531(3) 0.572(3) 0.169(2) 0.123(12) Uani 1 1 d . . .
H70A H 0.5018 0.5856 0.2229 0.185 Uiso 1 1 calc R . .
H70B H 0.5199 0.4974 0.1361 0.185 Uiso 1 1 calc R . .
H70C H 0.4759 0.6007 0.1391 0.185 Uiso 1 1 calc R . .
Cl1 Cl 1.5371(9) 0.3380(8) 0.2759(7) 0.137(3) Uani 1 1 d . . .
C01 C 1.389(3) 0.245(2) 0.2543(19) 0.105(9) Uani 1 1 d . . .
H01A H 1.3324 0.2697 0.2992 0.126 Uiso 1 1 calc R . .
H01B H 1.3339 0.2340 0.2015 0.126 Uiso 1 1 calc R . .
Cl2 Cl 1.4271(12) 0.1289(10) 0.2461(14) 0.250(10) Uani 1 1 d . . .
C02 C 0.368(12) -0.153(4) 0.052(4) 0.22(5) Uiso 0.50 1 d PD A 1
H02A H 0.4304 -0.0946 0.0988 0.261 Uiso 0.50 1 calc PR A 1
H02B H 0.2728 -0.1396 0.0518 0.261 Uiso 0.50 1 calc PR A 1
Cl3 Cl 0.426(3) -0.183(2) -0.0465(16) 0.166(8) Uiso 0.50 1 d PD A 1
Cl4 Cl 0.378(3) -0.276(2) 0.0522(19) 0.181(10) Uiso 0.50 1 d PD A 1
C02' C 0.515(9) -0.184(6) 0.037(6) 0.20(4) Uiso 0.50 1 d PD B 2
H02C H 0.4898 -0.2391 -0.0199 0.237 Uiso 0.50 1 calc PR B 2
H02D H 0.6138 -0.1729 0.0572 0.237 Uiso 0.50 1 calc PR B 2
Cl3' Cl 0.460(7) -0.066(5) 0.048(4) 0.39(3) Uiso 0.50 1 d PD B 2
Cl4' Cl 0.407(8) -0.203(5) 0.108(5) 0.43(4) Uiso 0.50 1 d PD B 2

loop_
_atom_site_aniso_label
_atom_site_aniso_U_11
_atom_site_aniso_U_22
_atom_site_aniso_U_33
_atom_site_aniso_U_23
_atom_site_aniso_U_13
_atom_site_aniso_U_12
Pt 0.0525(4) 0.0426(4) 0.0431(4) 0.0162(3) 0.0049(3) 0.0092(3)
N1 0.052(8) 0.056(8) 0.044(7) 0.011(7) 0.000(6) 0.017(7)
N2 0.058(9) 0.049(8) 0.040(7) 0.015(6) -0.001(6) 0.003(7)
N3 0.079(12) 0.053(9) 0.087(12) 0.033(9) -0.026(10) -0.007(8)
N4 0.068(10) 0.064(10) 0.061(10) 0.019(8) -0.013(8) 0.016(8)
N5 0.090(12) 0.078(11) 0.046(9) 0.017(8) -0.007(8) 0.031(10)
N6 0.124(18) 0.081(14) 0.098(15) 0.017(12) 0.056(14) 0.025(13)
C1 0.063(11) 0.054(10) 0.059(11) 0.018(9) 0.021(9) 0.018(9)
C2 0.069(12) 0.066(12) 0.066(12) 0.033(10) 0.009(10) 0.030(10)
C3 0.058(11) 0.049(10) 0.066(11) 0.026(9) 0.010(9) 0.012(8)
C4 0.065(12) 0.051(11) 0.058(11) 0.011(9) 0.006(9) 0.011(9)
C12 0.048(10) 0.059(11) 0.058(10) 0.022(9) 0.010(8) 0.009(8)
C13 0.051(10) 0.049(10) 0.055(10) 0.018(8) -0.004(8) 0.005(8)
C14 0.062(11) 0.056(11) 0.065(11) 0.014(9) 0.019(9) 0.019(9)
C15 0.061(11) 0.058(11) 0.053(10) 0.023(9) 0.000(8) 0.007(9)
C16 0.079(15) 0.061(12) 0.092(16) 0.033(12) -0.022(12) -0.008(11)
C22 0.072(12) 0.056(10) 0.050(10) 0.025(8) 0.013(9) 0.014(9)
C23 0.085(15) 0.062(12) 0.080(14) 0.033(11) -0.010(12) 0.014(11)
C24 0.12(2) 0.067(14) 0.090(16) 0.046(13) 0.003(15) 0.027(14)
C25 0.106(19) 0.078(15) 0.079(15) 0.028(13) -0.013(14) 0.035(14)
C26 0.083(16) 0.092(17) 0.087(16) 0.049(14) -0.005(12) 0.023(13)
C32 0.069(12) 0.054(10) 0.045(9) 0.020(8) -0.008(8) 0.007(9)
C33 0.063(13) 0.064(13) 0.077(14) -0.008(11) -0.025(11) 0.014(10)
C34 0.071(13) 0.048(11) 0.088(15) 0.007(10) -0.022(11) 0.021(10)
C35 0.067(11) 0.051(10) 0.053(10) 0.018(8) 0.009(9) 0.017(9)
C36 0.094(15) 0.049(10) 0.051(10) 0.003(9) -0.023(10) 0.023(10)
C42 0.061(11) 0.053(10) 0.055(10) 0.021(8) 0.013(9) 0.016(9)
C43 0.100(19) 0.11(2) 0.069(15) 0.021(15) 0.006(14) 0.037(16)
C44 0.12(2) 0.055(13) 0.080(16) 0.022(12) -0.009(14) 0.012(13)
C45 0.13(2) 0.066(14) 0.067(15) 0.006(12) 0.008(15) 0.012(15)
C46 0.088(16) 0.051(11) 0.081(15) 0.014(11) 0.025(13) 0.024(11)
C52 0.050(9) 0.045(9) 0.044(9) 0.013(7) 0.007(7) 0.005(7)
C53 0.065(11) 0.051(10) 0.045(9) 0.017(8) 0.002(8) 0.021(8)
C54 0.045(9) 0.050(9) 0.050(9) 0.010(8) 0.005(7) 0.007(7)
C55 0.056(10) 0.056(11) 0.043(9) 0.003(8) -0.002(8) 0.011(9)
C56 0.057(11) 0.063(11) 0.055(10) 0.029(9) 0.010(8) 0.015(9)
C57 0.075(12) 0.047(10) 0.045(9) 0.012(8) 0.001(8) 0.012(9)
C58 0.18(3) 0.056(14) 0.093(19) 0.026(13) 0.030(19) 0.002(16)
C59 0.12(2) 0.082(16) 0.059(13) -0.008(12) -0.010(13) 0.028(15)
C60 0.075(14) 0.058(12) 0.083(15) 0.009(11) 0.011(11) 0.025(11)
C62 0.048(9) 0.056(10) 0.043(9) 0.021(8) 0.010(7) 0.001(8)
C63 0.057(10) 0.065(11) 0.055(10) 0.029(9) 0.012(8) 0.024(9)
C64 0.058(10) 0.059(11) 0.048(9) 0.022(8) 0.011(8) 0.016(8)
C65 0.064(12) 0.068(12) 0.049(10) 0.012(9) -0.006(9) 0.013(10)
C66 0.103(16) 0.048(10) 0.045(9) 0.017(8) 0.013(10) 0.035(10)
C67 0.054(11) 0.080(13) 0.054(10) 0.024(10) 0.001(8) 0.021(10)
C68 0.15(3) 0.11(2) 0.11(2) 0.031(18) -0.04(2) 0.06(2)
C69 0.17(3) 0.20(4) 0.12(2) 0.13(3) 0.07(2) 0.11(3)
C70 0.063(15) 0.17(3) 0.19(3) 0.12(3) 0.018(18) 0.041(18)
Cl1 0.099(6) 0.127(7) 0.165(8) 0.050(6) 0.012(5) -0.002(5)
C01 0.076(16) 0.12(2) 0.11(2) 0.035(18) 0.014(15) 0.021(15)
Cl2 0.124(8) 0.159(10) 0.49(3) 0.193(15) -0.064(12) -0.004(7)

loop_
_atom_type_symbol
_atom_type_description
_atom_type_scat_dispersion_real
_atom_type_scat_dispersion_imag
_atom_type_scat_source
C C 0.0033 0.0016 'International Tables Vol C Tables 4.2.6.8 and 6.1.1.4'
H H 0.0000 0.0000 'International Tables Vol C Tables 4.2.6.8 and 6.1.1.4'
N N 0.0061 0.0033 'International Tables Vol C Tables 4.2.6.8 and 6.1.1.4'
O O 0.0106 0.0060 'International Tables Vol C Tables 4.2.6.8 and 6.1.1.4'
Cl Cl 0.1484 0.1585 'International Tables Vol C Tables 4.2.6.8 and 6.1.1.4'
Pt Pt -1.7033 8.3905 'International Tables Vol C Tables 4.2.6.8 and 6.1.1.4'

loop_
_geom_angle_atom_site_label_1
_geom_angle_atom_site_label_2
_geom_angle_atom_site_label_3
_geom_angle
C1 Pt C3 88.9(7)
C1 Pt N2 175.5(7)
C3 Pt N2 95.5(7)
C1 Pt N1 97.3(7)
C3 Pt N1 173.8(7)
N2 Pt N1 78.3(5)
C52 N1 C56 117.8(15)
C52 N1 Pt 116.0(11)
C56 N1 Pt 126.2(12)
C66 N2 C62 118.9(15)
C66 N2 Pt 125.8(12)
C62 N2 Pt 115.1(11)
C16 N3 C12 116.9(17)
C26 N4 C22 116.1(19)
C36 N5 C32 119.0(17)
C42 N6 C46 117(2)
C2 C1 Pt 177.2(18)
C1 C2 C15 177(2)
C4 C3 Pt 177.4(18)
C3 C4 C35 178(2)
N3 C12 C13 122.5(17)
N3 C12 C22 116.4(17)
C13 C12 C22 121.1(17)
C12 C13 C14 118.2(17)
C12 C13 H13A 120.9
C14 C13 H13A 120.9
C15 C14 C13 120.8(18)
C15 C14 H14A 119.6
C13 C14 H14A 119.6
C14 C15 C16 114.9(18)
C14 C15 C2 122.3(19)
C16 C15 C2 122.8(18)
N3 C16 C15 126.5(19)
N3 C16 H16A 116.7
C15 C16 H16A 116.7
N4 C22 C23 122.4(18)
N4 C22 C12 116.8(16)
C23 C22 C12 120.8(18)
C24 C23 C22 117(2)
C24 C23 H23A 121.5
C22 C23 H23A 121.5
C23 C24 C25 121(2)
C23 C24 H24A 119.3
C25 C24 H24A 119.3
C26 C25 C24 116(2)
C26 C25 H25A 121.9
C24 C25 H25A 121.9
C25 C26 N4 127(2)
C25 C26 H26A 116.5
N4 C26 H26A 116.5
N5 C32 C33 120.1(17)
N5 C32 C42 116.6(17)
C33 C32 C42 123.3(16)
C32 C33 C34 121.7(18)
C32 C33 H33A 119.2
C34 C33 H33A 119.2
C35 C34 C33 119.3(18)
C35 C34 H34A 120.4
C33 C34 H34A 120.4
C34 C35 C4 123.5(17)
C34 C35 C36 115.1(16)
C4 C35 C36 121.2(17)
N5 C36 C35 124.8(17)
N5 C36 H36A 117.6
C35 C36 H36A 117.6
C43 C42 N6 119(2)
C43 C42 C32 121(2)
N6 C42 C32 119.5(18)
C42 C43 C44 127(3)
C42 C43 H43A 116.6
C44 C43 H43A 116.6
C43 C44 C45 118(3)
C43 C44 H44A 121.2
C45 C44 H44A 121.2
C46 C45 C44 121(2)
C46 C45 H45A 119.3
C44 C45 H45A 119.3
C45 C46 N6 118(2)
C45 C46 H46A 121.0
N6 C46 H46A 121.0
N1 C52 C53 121.4(15)
N1 C52 C62 114.4(15)
C53 C52 C62 124.0(16)
C52 C53 C54 121.1(16)
C52 C53 H53A 119.5
C54 C53 H53A 119.5
C55 C54 C53 115.7(15)
C55 C54 C57 124.2(15)
C53 C54 C57 120.1(16)
C56 C55 C54 120.5(16)
C56 C55 H55A 119.7
C54 C55 H55A 119.7
C55 C56 N1 123.2(17)
C55 C56 H56A 118.4
N1 C56 H56A 118.4
C58 C57 C54 109.8(16)
C58 C57 C59 112(2)
C54 C57 C59 110.5(16)
C58 C57 C60 111(2)
C54 C57 C60 107.2(16)
C59 C57 C60 105.8(17)
C57 C58 H58A 109.5
C57 C58 H58B 109.5
H58A C58 H58B 109.5
C57 C58 H58C 109.5
H58A C58 H58C 109.5
H58B C58 H58C 109.5
C57 C59 H59A 109.5
C57 C59 H59B 109.5
H59A C59 H59B 109.5
C57 C59 H59C 109.5
H59A C59 H59C 109.5
H59B C59 H59C 109.5
C57 C60 H60A 109.5
C57 C60 H60B 109.5
H60A C60 H60B 109.5
C57 C60 H60C 109.5
H60A C60 H60C 109.5
H60B C60 H60C 109.5
N2 C62 C63 121.5(16)
N2 C62 C52 116.0(15)
C63 C62 C52 122.5(16)
C64 C63 C62 119.7(17)
C64 C63 H63A 120.2
C62 C63 H63A 120.2
C65 C64 C63 117.7(17)
C65 C64 C67 120.1(16)
C63 C64 C67 122.1(16)
C64 C65 C66 120.4(17)
C64 C65 H65A 119.8
C66 C65 H65A 119.8
N2 C66 C65 121.7(16)
N2 C66 H66A 119.1
C65 C66 H66A 119.1
C69 C67 C68 112(2)
C69 C67 C70 108(2)
C68 C67 C70 107(2)
C69 C67 C64 109.3(17)
C68 C67 C64 112.4(16)
C70 C67 C64 108.3(18)
C67 C68 H68A 109.5
C67 C68 H68B 109.5
H68A C68 H68B 109.5
C67 C68 H68C 109.5
H68A C68 H68C 109.5
H68B C68 H68C 109.5
C67 C69 H69A 109.5
C67 C69 H69B 109.5
H69A C69 H69B 109.5
C67 C69 H69C 109.5
H69A C69 H69C 109.5
H69B C69 H69C 109.5
C67 C70 H70A 109.5
C67 C70 H70B 109.5
H70A C70 H70B 109.5
C67 C70 H70C 109.5
H70A C70 H70C 109.5
H70B C70 H70C 109.5
Cl2 C01 Cl1 111.7(16)
Cl2 C01 H01A 109.3
Cl1 C01 H01A 109.3
Cl2 C01 H01B 109.3
Cl1 C01 H01B 109.3
H01A C01 H01B 107.9
Cl4 C02 Cl3 94.3(16)
Cl4 C02 H02A 112.9
Cl3 C02 H02A 112.9
Cl4 C02 H02B 112.9
Cl3 C02 H02B 112.9
H02A C02 H02B 110.3
Cl4' C02' Cl3' 93.4(18)
Cl4' C02' H02C 113.0
Cl3' C02' H02C 113.0
Cl4' C02' H02D 113.0
Cl3' C02' H02D 113.0
H02C C02' H02D 110.4

loop_
_geom_bond_atom_site_label_1
_geom_bond_atom_site_label_2
_geom_bond_distance
Pt C1 1.96(2)
Pt C3 1.967(18)
Pt N2 2.049(14)
Pt N1 2.073(14)
N1 C52 1.32(2)
N1 C56 1.37(2)
N2 C66 1.33(2)
N2 C62 1.34(2)
N3 C16 1.32(3)
N3 C12 1.32(2)
N4 C26 1.33(3)
N4 C22 1.35(2)
N5 C36 1.31(2)
N5 C32 1.34(2)
N6 C42 1.40(3)
N6 C46 1.41(3)
C1 C2 1.20(3)
C2 C15 1.42(3)
C3 C4 1.19(2)
C4 C35 1.41(2)
C12 C13 1.38(2)
C12 C22 1.48(3)
C13 C14 1.39(3)
C13 H13A 0.9300
C14 C15 1.36(3)
C14 H14A 0.9300
C15 C16 1.38(3)
C16 H16A 0.9300
C22 C23 1.41(3)
C23 C24 1.37(3)
C23 H23A 0.9300
C24 C25 1.39(3)
C24 H24A 0.9300
C25 C26 1.33(3)
C25 H25A 0.9300
C26 H26A 0.9300
C32 C33 1.36(3)
C32 C42 1.47(2)
C33 C34 1.38(3)
C33 H33A 0.9300
C34 C35 1.38(3)
C34 H34A 0.9300
C35 C36 1.42(3)
C36 H36A 0.9300
C42 C43 1.26(3)
C43 C44 1.27(3)
C43 H43A 0.9300
C44 C45 1.36(3)
C44 H44A 0.9300
C45 C46 1.34(3)
C45 H45A 0.9300
C46 H46A 0.9300
C52 C53 1.38(2)
C52 C62 1.47(2)
C53 C54 1.40(2)
C53 H53A 0.9300
C54 C55 1.40(3)
C54 C57 1.53(2)
C55 C56 1.34(2)
C55 H55A 0.9300
C56 H56A 0.9300
C57 C58 1.50(3)
C57 C59 1.53(3)
C57 C60 1.54(3)
C58 H58A 0.9600
C58 H58B 0.9600
C58 H58C 0.9600
C59 H59A 0.9600
C59 H59B 0.9600
C59 H59C 0.9600
C60 H60A 0.9600
C60 H60B 0.9600
C60 H60C 0.9600
C62 C63 1.41(2)
C63 C64 1.39(2)
C63 H63A 0.9300
C64 C65 1.36(3)
C64 C67 1.55(3)
C65 C66 1.41(3)
C65 H65A 0.9300
C66 H66A 0.9300
C67 C69 1.51(3)
C67 C68 1.51(3)
C67 C70 1.52(3)
C68 H68A 0.9600
C68 H68B 0.9600
C68 H68C 0.9600
C69 H69A 0.9600
C69 H69B 0.9600
C69 H69C 0.9600
C70 H70A 0.9600
C70 H70B 0.9600
C70 H70C 0.9600
Cl1 C01 1.71(3)
C01 Cl2 1.69(3)
C01 H01A 0.9700
C01 H01B 0.9700
C02 Cl4 1.765(8)
C02 Cl3 1.765(8)
C02 H02A 0.9700
C02 H02B 0.9700
C02' Cl4' 1.764(8)
C02' Cl3' 1.765(8)
C02' H02C 0.9700
C02' H02D 0.9700
